data_2217346
loop_
_publ_author_name
'Hossaini Sadr, Moayad'
'Usachev, Boris I.'
'Shan, Gao'
'Ng, Seik Weng'

_publ_section_title
;
 1-Phenyl-2-trifluoromethyl-4-quinolone
;
_journal_coeditor_code TK2227
_journal_issue 1
_journal_name_full 'Acta Crystallographica Section E'
_journal_page_first o180
_journal_page_last o180
_journal_paper_doi 10.1107/S1600536807062939
_journal_volume 64
_journal_year 2008
_chemical_formula_iupac 'C16 H10 F3 N O'
_chemical_formula_moiety 'C16 H10 F3 N O'
_chemical_formula_sum 'C16 H10 F3 N O'
_chemical_formula_weight 289.25
_chemical_name_systematic
;
1-Phenyl-2-trifluoromethyl-4-quinolone
;
_space_group_IT_number 14
_symmetry_cell_setting monoclinic
_symmetry_space_group_name_Hall '-P 2ybc'
_symmetry_space_group_name_H-M 'P 1 21/c 1'
_atom_sites_solution_hydrogens geom
_atom_sites_solution_primary direct
_atom_sites_solution_secondary difmap
_audit_creation_method SHELXL97
_cell_angle_alpha 90
_cell_angle_beta 103.931(2)
_cell_angle_gamma 90
_cell_formula_units_Z 4
_cell_length_a 8.7403(5)
_cell_length_b 17.5740(10)
_cell_length_c 8.7559(6)
_cell_measurement_reflns_used 12413
_cell_measurement_temperature 295(2)
_cell_measurement_theta_max 27.5
_cell_measurement_theta_min 3.2
_cell_volume 1305.36(14)
_computing_cell_refinement 'RAPID-AUTO (Rigaku Corporation, 1998)'
_computing_data_collection 'RAPID-AUTO (Rigaku Corporation, 1998)'
_computing_data_reduction 'CrystalStructure (Rigaku/MSC, 2002)'
_computing_molecular_graphics 'X-SEED (Barbour, 2001)'
_computing_publication_material 'publCIF (Westrip, 2008)'
_computing_structure_refinement 'SHELXL97 (Sheldrick, 1997)'
_computing_structure_solution 'SHELXS97 (Sheldrick, 1997)'
_diffrn_ambient_temperature 295(2)
_diffrn_detector_area_resol_mean 10.000
_diffrn_measured_fraction_theta_full 0.998
_diffrn_measured_fraction_theta_max 0.998
_diffrn_measurement_device_type 'Rigaku R-AXIS RAPID'
_diffrn_measurement_method \w
_diffrn_radiation_monochromator graphite
_diffrn_radiation_source 'fine-focus sealed tube'
_diffrn_radiation_type MoK\a
_diffrn_radiation_wavelength 0.71073
_diffrn_reflns_av_R_equivalents 0.030
_diffrn_reflns_av_sigmaI/netI 0.019
_diffrn_reflns_limit_h_max 10
_diffrn_reflns_limit_h_min -11
_diffrn_reflns_limit_k_max 22
_diffrn_reflns_limit_k_min -22
_diffrn_reflns_limit_l_max 11
_diffrn_reflns_limit_l_min -11
_diffrn_reflns_number 20310
_diffrn_reflns_theta_full 27.4
_diffrn_reflns_theta_max 27.4
_diffrn_reflns_theta_min 3.2
_diffrn_standards_decay_% 0
_diffrn_standards_interval_count 0
_diffrn_standards_interval_time 0
_diffrn_standards_number 0
_exptl_absorpt_coefficient_mu 0.122
_exptl_absorpt_correction_T_max 0.982
_exptl_absorpt_correction_T_min 0.843
_exptl_absorpt_correction_type multi-scan
_exptl_absorpt_process_details '(ABSCOR; Higashi, 1995)'
_exptl_crystal_colour yellow
_exptl_crystal_density_diffrn 1.472
_exptl_crystal_density_method 'not measured'
_exptl_crystal_description prism
_exptl_crystal_F_000 592
_exptl_crystal_size_max 0.35
_exptl_crystal_size_mid 0.25
_exptl_crystal_size_min 0.15
_refine_diff_density_max 0.22
_refine_diff_density_min -0.23
_refine_ls_extinction_coef 0.005(3)
_refine_ls_extinction_expression Fc^*^=kFc[1+0.001xFc^2^\l^3^/sin(2\q)]^-1/4^
_refine_ls_extinction_method 'SHELXL97 (Sheldrick, 1997)'
_refine_ls_goodness_of_fit_ref 1.14
_refine_ls_hydrogen_treatment constr
_refine_ls_matrix_type full
_refine_ls_number_parameters 191
_refine_ls_number_reflns 2970
_refine_ls_number_restraints 0
_refine_ls_restrained_S_all 1.14
_refine_ls_R_factor_all 0.069
_refine_ls_R_factor_gt 0.041
_refine_ls_shift/su_max 0.001
_refine_ls_shift/su_mean <0.001
_refine_ls_structure_factor_coef Fsqd
_refine_ls_weighting_details 'calc w = 1/[\s^2^(Fo^2^)+(0.0722P)^2^+0.1288P] where P=(Fo^2^+2Fc^2^)/3'
_refine_ls_weighting_scheme calc
_refine_ls_wR_factor_gt 0.118
_refine_ls_wR_factor_ref 0.147
_reflns_number_gt 1882
_reflns_number_total 2970
_reflns_threshold_expression I>2\s(I)
_cod_data_source_file tk2227.cif
_cod_data_source_block I
_cod_original_cell_volume 1305.40(10)
_cod_original_sg_symbol_H-M 'P 21/c'
_cod_database_code 2217346
_cod_database_fobs_code 2217346

loop_
_symmetry_equiv_pos_as_xyz
'x, y, z'
'-x, y+1/2, -z+1/2'
'-x, -y, -z'
'x, -y-1/2, z-1/2'

loop_
_atom_site_type_symbol
_atom_site_label
_atom_site_fract_x
_atom_site_fract_y
_atom_site_fract_z
_atom_site_U_iso_or_equiv
_atom_site_adp_type
_atom_site_calc_flag
_atom_site_refinement_flags
_atom_site_occupancy
F F1 0.43638(17) 0.24350(8) 0.2257(2) 0.1064(6) Uani d . 1
F F2 0.43881(16) 0.34786(9) 0.10584(14) 0.0941(5) Uani d . 1
F F3 0.65236(14) 0.30060(9) 0.23970(17) 0.0969(5) Uani d . 1
O O1 0.72788(16) 0.43177(9) 0.73522(17) 0.0794(5) Uani d . 1
N N1 0.33546(14) 0.36764(7) 0.39971(15) 0.0456(3) Uani d . 1
C C1 0.6081(2) 0.41335(10) 0.6337(2) 0.0560(5) Uani d . 1
C C2 0.4482(2) 0.42888(9) 0.65010(19) 0.0496(4) Uani d . 1
C C3 0.4245(2) 0.46671(12) 0.7840(2) 0.0660(5) Uani d . 1
H H3 0.5114 0.4821 0.8618 0.079 Uiso calc R 1
C C4 0.2772(3) 0.48118(13) 0.8018(2) 0.0768(6) Uani d . 1
H H4 0.2639 0.5067 0.8907 0.092 Uiso calc R 1
C C5 0.1465(3) 0.45791(13) 0.6873(2) 0.0721(6) Uani d . 1
H H5 0.0458 0.4676 0.7004 0.086 Uiso calc R 1
C C6 0.1646(2) 0.42053(11) 0.5544(2) 0.0590(5) Uani d . 1
H H6 0.0764 0.4051 0.4781 0.071 Uiso calc R 1
C C7 0.31618(19) 0.40578(9) 0.53450(18) 0.0461(4) Uani d . 1
C C8 0.19504(17) 0.34533(9) 0.28127(19) 0.0460(4) Uani d . 1
C C9 0.1299(2) 0.39618(11) 0.1639(2) 0.0557(4) Uani d . 1
H H9 0.1768 0.4433 0.1582 0.067 Uiso calc R 1
C C10 -0.0070(2) 0.37585(13) 0.0544(2) 0.0655(5) Uani d . 1
H H10 -0.0520 0.4092 -0.0264 0.079 Uiso calc R 1
C C11 -0.0764(2) 0.30637(14) 0.0650(2) 0.0701(6) Uani d . 1
H H11 -0.1682 0.2931 -0.0086 0.084 Uiso calc R 1
C C12 -0.0110(2) 0.25642(13) 0.1837(3) 0.0691(6) Uani d . 1
H H12 -0.0589 0.2097 0.1904 0.083 Uiso calc R 1
C C13 0.1267(2) 0.27569(11) 0.2936(2) 0.0575(5) Uani d . 1
H H13 0.1719 0.2422 0.3741 0.069 Uiso calc R 1
C C14 0.61571(19) 0.37504(10) 0.4918(2) 0.0547(4) Uani d . 1
H H14 0.7140 0.3646 0.4733 0.066 Uiso calc R 1
C C15 0.48470(18) 0.35353(9) 0.3836(2) 0.0472(4) Uani d . 1
C C16 0.5026(2) 0.31135(12) 0.2388(2) 0.0626(5) Uani d . 1

loop_
_atom_site_aniso_label
_atom_site_aniso_U_11
_atom_site_aniso_U_22
_atom_site_aniso_U_33
_atom_site_aniso_U_12
_atom_site_aniso_U_13
_atom_site_aniso_U_23
F1 0.1113(11) 0.0740(9) 0.1504(14) -0.0158(7) 0.0641(10) -0.0509(9)
F2 0.0938(10) 0.1323(13) 0.0570(8) 0.0227(8) 0.0197(7) -0.0097(7)
F3 0.0547(7) 0.1408(13) 0.1002(10) 0.0159(7) 0.0283(6) -0.0278(9)
O1 0.0612(8) 0.0894(10) 0.0712(10) -0.0143(7) -0.0163(7) -0.0032(8)
N1 0.0397(7) 0.0496(7) 0.0446(8) 0.0023(5) 0.0043(5) -0.0038(6)
C1 0.0524(10) 0.0504(9) 0.0553(10) -0.0051(7) -0.0062(8) 0.0093(8)
C2 0.0587(10) 0.0425(8) 0.0412(8) -0.0009(7) -0.0004(7) 0.0039(7)
C3 0.0828(14) 0.0647(12) 0.0432(10) -0.0016(9) 0.0010(9) -0.0027(9)
C4 0.1019(16) 0.0793(14) 0.0482(11) 0.0114(12) 0.0165(11) -0.0099(10)
C5 0.0777(13) 0.0850(14) 0.0563(12) 0.0204(11) 0.0217(10) -0.0009(10)
C6 0.0551(10) 0.0703(12) 0.0495(10) 0.0102(8) 0.0088(8) -0.0035(9)
C7 0.0514(9) 0.0436(8) 0.0405(8) 0.0058(6) 0.0054(7) 0.0028(7)
C8 0.0382(8) 0.0549(9) 0.0427(9) 0.0013(6) 0.0056(6) -0.0053(7)
C9 0.0509(9) 0.0630(11) 0.0500(10) 0.0054(7) 0.0057(7) -0.0019(8)
C10 0.0516(10) 0.0912(15) 0.0481(10) 0.0131(10) 0.0013(8) -0.0037(10)
C11 0.0439(9) 0.1105(18) 0.0526(11) -0.0076(10) 0.0052(8) -0.0243(11)
C12 0.0532(10) 0.0841(14) 0.0708(13) -0.0185(9) 0.0163(9) -0.0180(11)
C13 0.0509(9) 0.0637(11) 0.0569(10) -0.0061(8) 0.0111(8) -0.0016(8)
C14 0.0406(9) 0.0570(10) 0.0621(11) 0.0011(7) 0.0039(7) 0.0049(8)
C15 0.0428(8) 0.0460(9) 0.0510(10) 0.0028(6) 0.0081(7) 0.0027(7)
C16 0.0502(10) 0.0700(12) 0.0682(12) 0.0045(9) 0.0157(8) -0.0098(10)

loop_
_atom_type_symbol
_atom_type_description
_atom_type_scat_dispersion_real
_atom_type_scat_dispersion_imag
_atom_type_scat_source
C C 0.0033 0.0016 'International Tables Vol C Tables 4.2.6.8 and 6.1.1.4'
H H 0.0000 0.0000 'International Tables Vol C Tables 4.2.6.8 and 6.1.1.4'
N N 0.0061 0.0033 'International Tables Vol C Tables 4.2.6.8 and 6.1.1.4'
O O 0.0106 0.0060 'International Tables Vol C Tables 4.2.6.8 and 6.1.1.4'
F F 0.0171 0.0103 'International Tables Vol C Tables 4.2.6.8 and 6.1.1.4'

loop_
_geom_angle_atom_site_label_1
_geom_angle_atom_site_label_2
_geom_angle_atom_site_label_3
_geom_angle
C15 N1 C7 118.97(13)
C15 N1 C8 122.58(13)
C7 N1 C8 118.45(12)
O1 C1 C14 122.49(18)
O1 C1 C2 122.78(18)
C14 C1 C2 114.73(14)
C7 C2 C3 118.62(17)
C7 C2 C1 121.02(16)
C3 C2 C1 120.36(16)
C4 C3 C2 121.24(18)
C4 C3 H3 119.4
C2 C3 H3 119.4
C3 C4 C5 120.03(19)
C3 C4 H4 120.0
C5 C4 H4 120.0
C6 C5 C4 120.56(19)
C6 C5 H5 119.7
C4 C5 H5 119.7
C5 C6 C7 119.82(18)
C5 C6 H6 120.1
C7 C6 H6 120.1
C2 C7 N1 120.14(15)
C2 C7 C6 119.74(15)
N1 C7 C6 120.13(14)
C9 C8 C13 121.74(16)
C9 C8 N1 118.85(15)
C13 C8 N1 119.34(15)
C8 C9 C10 118.76(19)
C8 C9 H9 120.6
C10 C9 H9 120.6
C11 C10 C9 120.14(19)
C11 C10 H10 119.9
C9 C10 H10 119.9
C10 C11 C12 120.51(17)
C10 C11 H11 119.7
C12 C11 H11 119.7
C11 C12 C13 120.06(19)
C11 C12 H12 120.0
C13 C12 H12 120.0
C8 C13 C12 118.78(18)
C8 C13 H13 120.6
C12 C13 H13 120.6
C15 C14 C1 122.15(16)
C15 C14 H14 118.9
C1 C14 H14 118.9
C14 C15 N1 122.97(16)
C14 C15 C16 118.99(15)
N1 C15 C16 118.04(14)
F1 C16 F3 106.56(16)
F1 C16 F2 106.15(17)
F3 C16 F2 106.31(17)
F1 C16 C15 112.65(16)
F3 C16 C15 111.59(15)
F2 C16 C15 113.10(16)

loop_
_geom_bond_atom_site_label_1
_geom_bond_atom_site_label_2
_geom_bond_distance
F1 C16 1.318(2)
F2 C16 1.328(2)
F3 C16 1.321(2)
O1 C1 1.2421(19)
N1 C15 1.368(2)
N1 C7 1.402(2)
N1 C8 1.4569(19)
C1 C14 1.429(3)
C1 C2 1.464(3)
C2 C7 1.400(2)
C2 C3 1.405(3)
C3 C4 1.358(3)
C3 H3 0.9300
C4 C5 1.388(3)
C4 H4 0.9300
C5 C6 1.378(3)
C5 H5 0.9300
C6 C7 1.402(2)
C6 H6 0.9300
C8 C9 1.377(2)
C8 C13 1.377(2)
C9 C10 1.389(2)
C9 H9 0.9300
C10 C11 1.376(3)
C10 H10 0.9300
C11 C12 1.375(3)
C11 H11 0.9300
C12 C13 1.390(3)
C12 H12 0.9300
C13 H13 0.9300
C14 C15 1.353(2)
C14 H14 0.9300
C15 C16 1.509(3)

loop_
_geom_torsion_atom_site_label_1
_geom_torsion_atom_site_label_2
_geom_torsion_atom_site_label_3
_geom_torsion_atom_site_label_4
_geom_torsion
O1 C1 C2 C7 -178.65(16)
C14 C1 C2 C7 1.2(2)
O1 C1 C2 C3 0.6(3)
C14 C1 C2 C3 -179.60(16)
C7 C2 C3 C4 -0.3(3)
C1 C2 C3 C4 -179.56(19)
C2 C3 C4 C5 0.6(3)
C3 C4 C5 C6 -0.5(3)
C4 C5 C6 C7 0.1(3)
C3 C2 C7 N1 -179.75(15)
C1 C2 C7 N1 -0.5(2)
C3 C2 C7 C6 -0.1(3)
C1 C2 C7 C6 179.14(15)
C15 N1 C7 C2 0.0(2)
C8 N1 C7 C2 -179.28(14)
C15 N1 C7 C6 -179.62(15)
C8 N1 C7 C6 1.1(2)
C5 C6 C7 C2 0.2(3)
C5 C6 C7 N1 179.87(17)
C15 N1 C8 C9 -91.06(19)
C7 N1 C8 C9 88.22(19)
C15 N1 C8 C13 92.0(2)
C7 N1 C8 C13 -88.73(19)
C13 C8 C9 C10 -0.9(3)
N1 C8 C9 C10 -177.78(15)
C8 C9 C10 C11 0.7(3)
C9 C10 C11 C12 -0.1(3)
C10 C11 C12 C13 -0.4(3)
C9 C8 C13 C12 0.5(3)
N1 C8 C13 C12 177.32(16)
C11 C12 C13 C8 0.2(3)
O1 C1 C14 C15 178.37(17)
C2 C1 C14 C15 -1.4(2)
C1 C14 C15 N1 1.1(3)
C1 C14 C15 C16 -178.30(16)
C7 N1 C15 C14 -0.3(2)
C8 N1 C15 C14 178.98(15)
C7 N1 C15 C16 179.08(15)
C8 N1 C15 C16 -1.6(2)
C14 C15 C16 F1 120.25(19)
N1 C15 C16 F1 -59.1(2)
C14 C15 C16 F3 0.4(3)
N1 C15 C16 F3 -178.97(16)
C14 C15 C16 F2 -119.37(18)
N1 C15 C16 F2 61.2(2)

loop_
_cod_related_entry_id
_cod_related_entry_database
_cod_related_entry_code
1 ChemSpider 21119452
